data_4080041
loop_
_publ_author_name
'Sinha, Arup'
'Majumdar, Moumita'
'Sarkar, Mithun'
'Ghatak, Tapas'
'Bera, Jitendra K.'

_publ_section_title
;
 Understanding C--H Bond Activation on a Diruthenium(I) Platform
;
_journal_issue 1
_journal_name_full Organometallics
_journal_page_first 340
_journal_paper_doi 10.1021/om301228h
_journal_volume 32
_journal_year 2013
_chemical_formula_moiety 'C34 H23 N4 O6 Ru2, B F4'
_chemical_formula_sum 'C34 H23 B F4 N4 O6 Ru2'
_chemical_formula_weight 872.51
_chemical_name_systematic
; 
 ? 
;
_space_group_IT_number 61
_symmetry_cell_setting orthorhombic
_symmetry_space_group_name_Hall '-P 2ac 2ab'
_symmetry_space_group_name_H-M 'P b c a'
_atom_sites_solution_hydrogens geom
_atom_sites_solution_primary direct
_atom_sites_solution_secondary difmap
_audit_creation_method SHELXL-97
_cell_angle_alpha 90.00
_cell_angle_beta 90.00
_cell_angle_gamma 90.00
_cell_formula_units_Z 8
_cell_length_a 17.1160(16)
_cell_length_b 12.9707(12)
_cell_length_c 28.893(3)
_cell_measurement_reflns_used 7104
_cell_measurement_temperature 100(2)
_cell_measurement_theta_max 27.10
_cell_measurement_theta_min 2.38
_cell_volume 6414.4(11)
_computing_cell_refinement 'Bruker SAINT'
_computing_data_collection 'Bruker APEX'
_computing_data_reduction 'Bruker SAINT'
_computing_molecular_graphics ORTEP
_computing_publication_material ciftab
_computing_structure_refinement 'SHELXL-97 (Sheldrick, 1997)'
_computing_structure_solution 'SHELXS-97 (Sheldrick, 1990)'
_diffrn_ambient_temperature 100(2)
_diffrn_measured_fraction_theta_full 0.992
_diffrn_measured_fraction_theta_max 0.992
_diffrn_measurement_device_type 'Bruker SMART APEX'
_diffrn_measurement_method 'omega scans'
_diffrn_radiation_monochromator graphite
_diffrn_radiation_source 'fine-focus sealed tube'
_diffrn_radiation_type MoK\a
_diffrn_radiation_wavelength 0.71073
_diffrn_reflns_av_R_equivalents 0.0998
_diffrn_reflns_av_sigmaI/netI 0.0610
_diffrn_reflns_limit_h_max 22
_diffrn_reflns_limit_h_min -22
_diffrn_reflns_limit_k_max 17
_diffrn_reflns_limit_k_min -17
_diffrn_reflns_limit_l_max 38
_diffrn_reflns_limit_l_min -38
_diffrn_reflns_number 55061
_diffrn_reflns_theta_full 28.42
_diffrn_reflns_theta_max 28.42
_diffrn_reflns_theta_min 2.09
_exptl_absorpt_coefficient_mu 1.019
_exptl_absorpt_correction_T_max 0.7704
_exptl_absorpt_correction_T_min 0.7429
_exptl_absorpt_correction_type empirical
_exptl_absorpt_process_details SADABS
_exptl_crystal_colour red
_exptl_crystal_density_diffrn 1.807
_exptl_crystal_density_method 'not measured'
_exptl_crystal_description block
_exptl_crystal_F_000 3456
_exptl_crystal_size_max 0.31
_exptl_crystal_size_mid 0.29
_exptl_crystal_size_min 0.27
_refine_diff_density_max 1.579
_refine_diff_density_min -1.207
_refine_diff_density_rms 0.215
_refine_ls_extinction_method none
_refine_ls_goodness_of_fit_ref 1.056
_refine_ls_hydrogen_treatment constr
_refine_ls_matrix_type full
_refine_ls_number_parameters 462
_refine_ls_number_reflns 8001
_refine_ls_number_restraints 0
_refine_ls_restrained_S_all 1.056
_refine_ls_R_factor_all 0.0822
_refine_ls_R_factor_gt 0.0485
_refine_ls_shift/su_max 0.000
_refine_ls_shift/su_mean 0.000
_refine_ls_structure_factor_coef Fsqd
_refine_ls_weighting_details 'calc w=1/[\s^2^(Fo^2^)+(0.0463P)^2^+14.2851P] where P=(Fo^2^+2Fc^2^)/3'
_refine_ls_weighting_scheme calc
_refine_ls_wR_factor_gt 0.1006
_refine_ls_wR_factor_ref 0.1199
_reflns_number_gt 5838
_reflns_number_total 8001
_reflns_threshold_expression >2sigma(I)
_cod_data_source_file om301228h_si_002.cif
_cod_data_source_block compound2
_cod_depositor_comments
;
The following automatic conversions were performed:

'_symmetry_cell_setting' value 'Orthorhombic' changed to
'orthorhombic' according to
/home/saulius/struct/CIF-dictionaries/cif_core.dic dictionary named
'cif_core.dic' version 2.4.2 from 2011-04-26.

Automatic conversion script
Id: cif_fix_values 1891 2012-01-12 08:04:46Z andrius 
;
_cod_original_cell_volume 6414.4(10)
_cod_original_sg_symbol_H-M Pbca
_cod_database_code 4080041

loop_
_symmetry_equiv_pos_as_xyz
'x, y, z'
'-x+1/2, -y, z+1/2'
'x+1/2, -y+1/2, -z'
'-x, y+1/2, -z+1/2'
'-x, -y, -z'
'x-1/2, y, -z-1/2'
'-x-1/2, y-1/2, z'
'x, -y-1/2, z-1/2'

loop_
_atom_site_label
_atom_site_type_symbol
_atom_site_fract_x
_atom_site_fract_y
_atom_site_fract_z
_atom_site_U_iso_or_equiv
_atom_site_adp_type
_atom_site_occupancy
_atom_site_symmetry_multiplicity
_atom_site_calc_flag
_atom_site_refinement_flags
Ru2 Ru 0.163016(18) 0.30400(3) 0.448876(11) 0.01894(9) Uani 1 1 d .
Ru1 Ru 0.174420(18) 0.25014(3) 0.359127(11) 0.02024(10) Uani 1 1 d .
O2 O 0.32774(18) 0.1392(3) 0.37053(12) 0.0345(8) Uani 1 1 d .
N1 N 0.0707(2) 0.3424(3) 0.35136(12) 0.0218(7) Uani 1 1 d .
O3 O 0.21014(18) 0.5258(2) 0.45084(11) 0.0292(7) Uani 1 1 d .
C41 C -0.0114(3) 0.1945(4) 0.24034(16) 0.0296(10) Uani 1 1 d .
O5 O 0.22703(18) 0.3097(3) 0.55650(10) 0.0316(7) Uani 1 1 d .
C4 C 0.2648(3) 0.2748(3) 0.46664(15) 0.0241(9) Uani 1 1 d .
O4 O 0.32848(17) 0.2569(2) 0.47636(12) 0.0301(7) Uani 1 1 d .
C3 C 0.1916(2) 0.4420(3) 0.44743(15) 0.0214(8) Uani 1 1 d .
C37 C 0.0210(3) -0.0233(4) 0.35806(16) 0.0305(10) Uani 1 1 d .
H37 H -0.0100 -0.0546 0.3347 0.037 Uiso 1 1 calc R
N3 N 0.1347(2) 0.1415(3) 0.45856(12) 0.0220(7) Uani 1 1 d .
C19 C 0.0309(2) 0.3480(3) 0.51243(14) 0.0226(9) Uani 1 1 d .
C16 C -0.1082(3) 0.4112(3) 0.41524(16) 0.0263(9) Uani 1 1 d .
H16 H -0.1606 0.4327 0.4103 0.032 Uiso 1 1 calc R
C21 C 0.0253(3) 0.3534(3) 0.59577(15) 0.0285(10) Uani 1 1 d .
H21 H -0.0037 0.3603 0.6237 0.034 Uiso 1 1 calc R
N4 N 0.1014(2) 0.1209(3) 0.38108(12) 0.0224(7) Uani 1 1 d .
N2 N 0.04400(19) 0.3386(3) 0.43029(12) 0.0199(7) Uani 1 1 d .
C1 C 0.2364(3) 0.3640(4) 0.34756(15) 0.0280(10) Uani 1 1 d .
C15 C 0.0185(2) 0.3590(3) 0.38622(14) 0.0210(8) Uani 1 1 d .
C2 C 0.2678(3) 0.1770(3) 0.36707(15) 0.0269(10) Uani 1 1 d .
O6 O -0.0773(2) 0.2297(3) 0.21937(11) 0.0390(8) Uani 1 1 d .
C18 C -0.0037(2) 0.3583(3) 0.46618(14) 0.0217(8) Uani 1 1 d .
C20 C -0.0125(3) 0.3598(3) 0.55349(15) 0.0246(9) Uani 1 1 d .
H20 H -0.0672 0.3721 0.5522 0.029 Uiso 1 1 calc R
C17 C -0.0819(2) 0.3921(3) 0.45913(16) 0.0254(9) Uani 1 1 d .
H17 H -0.1158 0.4012 0.4848 0.031 Uiso 1 1 calc R
C22 C 0.1055(3) 0.3370(3) 0.59747(15) 0.0282(10) Uani 1 1 d .
H22 H 0.1312 0.3331 0.6266 0.034 Uiso 1 1 calc R
C34 C 0.0682(2) -0.0161(3) 0.43584(16) 0.0247(9) Uani 1 1 d .
C38 C 0.0619(3) 0.0699(3) 0.34874(15) 0.0251(9) Uani 1 1 d .
C43 C 0.1294(3) 0.1868(4) 0.23668(15) 0.0305(10) Uani 1 1 d .
H43 H 0.1768 0.2008 0.2207 0.037 Uiso 1 1 calc R
C40 C -0.0099(3) 0.1421(4) 0.28224(15) 0.0293(10) Uani 1 1 d .
H40 H -0.0573 0.1241 0.2973 0.035 Uiso 1 1 calc R
C14 C -0.0569(2) 0.3988(3) 0.37737(15) 0.0239(9) Uani 1 1 d .
C24 C 0.1123(2) 0.3291(3) 0.51362(14) 0.0225(9) Uani 1 1 d .
C33 C 0.0783(2) -0.0546(4) 0.48101(16) 0.0288(10) Uani 1 1 d .
H33 H 0.0572 -0.1198 0.4892 0.035 Uiso 1 1 calc R
C35 C 0.1019(2) 0.0818(3) 0.42508(15) 0.0229(9) Uani 1 1 d .
C42 C 0.0589(3) 0.2163(4) 0.21736(15) 0.0310(10) Uani 1 1 d .
H42 H 0.0580 0.2514 0.1885 0.037 Uiso 1 1 calc R
C11 C 0.0520(3) 0.3764(3) 0.30914(15) 0.0252(9) Uani 1 1 d .
H11 H 0.0898 0.3697 0.2853 0.030 Uiso 1 1 calc R
C23 C 0.1484(3) 0.3264(3) 0.55699(15) 0.0252(9) Uani 1 1 d .
C36 C 0.0266(3) -0.0673(4) 0.40057(16) 0.0309(10) Uani 1 1 d .
H36 H 0.0026 -0.1320 0.4065 0.037 Uiso 1 1 calc R
C44 C 0.1318(3) 0.1370(4) 0.27915(15) 0.0274(9) Uani 1 1 d .
H44 H 0.1803 0.1173 0.2925 0.033 Uiso 1 1 calc R
O1 O 0.2767(2) 0.4337(3) 0.34266(12) 0.0397(8) Uani 1 1 d .
C45 C -0.1497(3) 0.2112(5) 0.24297(19) 0.0426(13) Uani 1 1 d .
H45A H -0.1591 0.1368 0.2448 0.064 Uiso 1 1 calc R
H45B H -0.1924 0.2441 0.2259 0.064 Uiso 1 1 calc R
H45C H -0.1469 0.2400 0.2743 0.064 Uiso 1 1 calc R
C39 C 0.0614(3) 0.1161(3) 0.30204(15) 0.0256(9) Uani 1 1 d .
C25 C 0.2677(3) 0.3064(4) 0.59992(16) 0.0384(12) Uani 1 1 d .
H25A H 0.2566 0.3694 0.6175 0.058 Uiso 1 1 calc R
H25B H 0.3240 0.3013 0.5943 0.058 Uiso 1 1 calc R
H25C H 0.2502 0.2463 0.6177 0.058 Uiso 1 1 calc R
C13 C -0.0757(3) 0.4283(3) 0.33160(16) 0.0294(10) Uani 1 1 d .
H13 H -0.1266 0.4527 0.3244 0.035 Uiso 1 1 calc R
C31 C 0.1434(2) 0.1003(3) 0.50069(15) 0.0245(9) Uani 1 1 d .
H31 H 0.1683 0.1408 0.5238 0.029 Uiso 1 1 calc R
C32 C 0.1182(3) 0.0016(4) 0.51289(16) 0.0282(10) Uani 1 1 d .
H32 H 0.1286 -0.0257 0.5428 0.034 Uiso 1 1 calc R
C12 C -0.0200(3) 0.4215(4) 0.29795(16) 0.0306(10) Uani 1 1 d .
H12 H -0.0298 0.4467 0.2676 0.037 Uiso 1 1 calc R
F2A F 0.24209(19) 0.3568(3) 0.18766(13) 0.0589(9) Uani 1 1 d .
F1A F 0.13267(18) 0.4455(3) 0.20844(12) 0.0531(9) Uani 1 1 d .
F4A F 0.1722(2) 0.4419(3) 0.13334(13) 0.0670(11) Uani 1 1 d .
F3A F 0.24293(18) 0.5311(2) 0.18675(11) 0.0499(8) Uani 1 1 d .
B1A B 0.1961(4) 0.4439(5) 0.1786(2) 0.0450(15) Uani 1 1 d .

loop_
_atom_site_aniso_label
_atom_site_aniso_U_11
_atom_site_aniso_U_22
_atom_site_aniso_U_33
_atom_site_aniso_U_23
_atom_site_aniso_U_13
_atom_site_aniso_U_12
Ru2 0.01737(16) 0.01868(17) 0.02076(17) 0.00194(13) -0.00040(12) -0.00006(13)
Ru1 0.01908(17) 0.02048(17) 0.02115(17) 0.00184(13) 0.00172(12) -0.00051(13)
O2 0.0244(17) 0.042(2) 0.0366(19) 0.0072(16) 0.0035(14) 0.0063(15)
N1 0.0216(17) 0.0204(17) 0.0234(18) -0.0003(14) 0.0020(14) -0.0017(14)
O3 0.0265(16) 0.0243(16) 0.0370(18) 0.0008(14) -0.0016(14) -0.0024(13)
C41 0.031(2) 0.029(2) 0.029(2) -0.007(2) -0.0007(19) 0.003(2)
O5 0.0270(16) 0.0418(19) 0.0259(16) -0.0029(15) -0.0061(13) 0.0052(15)
C4 0.027(2) 0.018(2) 0.028(2) 0.0003(17) 0.0023(18) 0.0011(17)
O4 0.0238(16) 0.0254(16) 0.0409(19) 0.0000(14) -0.0047(13) 0.0022(13)
C3 0.0188(19) 0.019(2) 0.026(2) 0.0006(17) -0.0007(16) 0.0011(16)
C37 0.029(2) 0.029(2) 0.034(3) -0.007(2) -0.0008(19) -0.008(2)
N3 0.0200(17) 0.0204(17) 0.0254(18) 0.0052(15) 0.0018(14) -0.0006(14)
C19 0.022(2) 0.022(2) 0.025(2) 0.0000(18) 0.0030(16) -0.0015(17)
C16 0.021(2) 0.024(2) 0.034(2) -0.0016(19) -0.0013(18) -0.0028(17)
C21 0.036(3) 0.022(2) 0.027(2) 0.0013(18) 0.0076(19) -0.002(2)
N4 0.0193(17) 0.0187(17) 0.0291(19) -0.0003(15) 0.0016(14) 0.0003(14)
N2 0.0156(16) 0.0199(17) 0.0242(18) 0.0019(14) -0.0015(13) -0.0009(13)
C1 0.027(2) 0.028(2) 0.029(2) -0.0006(19) 0.0042(18) -0.001(2)
C15 0.023(2) 0.0162(19) 0.024(2) -0.0022(17) -0.0021(16) -0.0018(17)
C2 0.028(2) 0.029(2) 0.024(2) 0.0038(18) 0.0008(18) -0.0048(19)
O6 0.0360(19) 0.053(2) 0.0282(18) 0.0017(16) -0.0078(15) 0.0029(16)
C18 0.022(2) 0.018(2) 0.025(2) 0.0013(17) -0.0003(16) -0.0031(17)
C20 0.025(2) 0.020(2) 0.029(2) 0.0022(18) 0.0045(18) -0.0011(18)
C17 0.020(2) 0.022(2) 0.034(2) 0.0034(18) 0.0036(18) -0.0006(17)
C22 0.035(3) 0.028(2) 0.022(2) 0.0024(18) -0.0017(19) 0.003(2)
C34 0.019(2) 0.021(2) 0.035(2) 0.0008(18) 0.0047(18) 0.0006(17)
C38 0.025(2) 0.025(2) 0.026(2) -0.0018(18) -0.0002(17) 0.0018(18)
C43 0.033(2) 0.034(3) 0.025(2) -0.003(2) 0.0029(19) -0.002(2)
C40 0.029(2) 0.031(2) 0.027(2) -0.006(2) -0.0031(18) -0.002(2)
C14 0.022(2) 0.022(2) 0.028(2) 0.0035(18) -0.0036(17) -0.0011(17)
C24 0.026(2) 0.020(2) 0.021(2) 0.0037(16) 0.0004(17) 0.0002(17)
C33 0.024(2) 0.026(2) 0.036(3) 0.009(2) 0.0097(19) 0.0065(19)
C35 0.018(2) 0.024(2) 0.026(2) 0.0013(18) 0.0035(16) 0.0057(17)
C42 0.042(3) 0.031(2) 0.020(2) -0.0004(19) -0.0032(19) -0.001(2)
C11 0.028(2) 0.027(2) 0.021(2) 0.0029(18) -0.0023(17) 0.0021(18)
C23 0.026(2) 0.023(2) 0.027(2) 0.0026(17) 0.0008(17) 0.0032(17)
C36 0.030(2) 0.024(2) 0.039(3) 0.002(2) 0.005(2) -0.0063(19)
C44 0.028(2) 0.030(2) 0.024(2) -0.0042(19) -0.0014(18) -0.0030(19)
O1 0.0357(19) 0.0339(19) 0.049(2) 0.0004(17) 0.0082(16) -0.0090(16)
C45 0.028(3) 0.061(4) 0.038(3) -0.001(3) -0.006(2) 0.004(2)
C39 0.030(2) 0.023(2) 0.023(2) -0.0059(17) -0.0011(18) 0.0010(19)
C25 0.034(3) 0.049(3) 0.032(3) -0.006(2) -0.013(2) 0.011(2)
C13 0.027(2) 0.027(2) 0.034(3) -0.003(2) -0.0081(19) 0.0019(19)
C31 0.020(2) 0.026(2) 0.028(2) 0.0039(18) -0.0002(17) 0.0040(17)
C32 0.025(2) 0.028(2) 0.031(2) 0.006(2) 0.0019(18) 0.0032(19)
C12 0.040(3) 0.027(2) 0.024(2) 0.0035(19) -0.0062(19) 0.003(2)
F2A 0.0469(19) 0.051(2) 0.079(2) 0.0100(18) 0.0112(18) 0.0110(17)
F1A 0.0365(17) 0.055(2) 0.068(2) 0.0132(17) 0.0125(16) 0.0065(15)
F4A 0.069(3) 0.073(3) 0.059(2) 0.000(2) -0.0176(19) -0.002(2)
F3A 0.0453(18) 0.0480(19) 0.056(2) 0.0076(16) -0.0002(15) -0.0049(15)
B1A 0.042(3) 0.040(4) 0.053(4) 0.007(3) 0.006(3) -0.001(3)

loop_
_atom_type_symbol
_atom_type_description
_atom_type_scat_dispersion_real
_atom_type_scat_dispersion_imag
_atom_type_scat_source
C C 0.0033 0.0016 'International Tables Vol C Tables 4.2.6.8 and 6.1.1.4'
H H 0.0000 0.0000 'International Tables Vol C Tables 4.2.6.8 and 6.1.1.4'
N N 0.0061 0.0033 'International Tables Vol C Tables 4.2.6.8 and 6.1.1.4'
O O 0.0106 0.0060 'International Tables Vol C Tables 4.2.6.8 and 6.1.1.4'
Ru Ru -1.2594 0.8363 'International Tables Vol C Tables 4.2.6.8 and 6.1.1.4'
B B 0.0013 0.0007 'International Tables Vol C Tables 4.2.6.8 and 6.1.1.4'
F F 0.0171 0.0103 'International Tables Vol C Tables 4.2.6.8 and 6.1.1.4'

loop_
_geom_angle_atom_site_label_1
_geom_angle_atom_site_label_2
_geom_angle_atom_site_label_3
_geom_angle
C4 Ru2 C3 87.47(18)
C4 Ru2 C24 100.06(18)
C3 Ru2 C24 88.84(17)
C4 Ru2 N2 178.38(16)
C3 Ru2 N2 92.44(15)
C24 Ru2 N2 78.31(15)
C4 Ru2 N3 88.59(16)
C3 Ru2 N3 173.48(16)
C24 Ru2 N3 86.74(15)
N2 Ru2 N3 91.36(13)
C4 Ru2 Ru1 98.35(13)
C3 Ru2 Ru1 102.09(13)
C24 Ru2 Ru1 158.96(12)
N2 Ru2 Ru1 83.25(9)
N3 Ru2 Ru1 83.62(9)
C1 Ru1 C2 86.38(19)
C1 Ru1 N1 90.58(17)
C2 Ru1 N1 176.54(17)
C1 Ru1 N4 173.45(17)
C2 Ru1 N4 93.68(16)
N1 Ru1 N4 89.15(13)
C1 Ru1 H44 112.0
C2 Ru1 H44 73.8
N1 Ru1 H44 108.9
N4 Ru1 H44 74.2
C1 Ru1 Ru2 90.47(14)
C2 Ru1 Ru2 94.32(13)
N1 Ru1 Ru2 84.05(9)
N4 Ru1 Ru2 82.99(9)
H44 Ru1 Ru2 153.2
C1 Ru1 C44 114.48(17)
C2 Ru1 C44 93.30(17)
N1 Ru1 C44 89.46(13)
N4 Ru1 C44 72.06(13)
H44 Ru1 C44 19.5
Ru2 Ru1 C44 154.32(9)
C11 N1 C15 117.7(4)
C11 N1 Ru1 118.4(3)
C15 N1 Ru1 123.4(3)
O6 C41 C40 124.7(4)
O6 C41 C42 115.6(4)
C40 C41 C42 119.7(4)
C23 O5 C25 118.3(4)
O4 C4 Ru2 178.1(4)
O3 C3 Ru2 173.7(4)
C36 C37 C38 119.6(4)
C31 N3 C35 117.7(4)
C31 N3 Ru2 118.6(3)
C35 N3 Ru2 123.4(3)
C20 C19 C24 121.2(4)
C20 C19 C18 123.0(4)
C24 C19 C18 115.8(4)
C17 C16 C14 119.6(4)
C20 C21 C22 120.1(4)
C38 N4 C35 118.1(4)
C38 N4 Ru1 118.0(3)
C35 N4 Ru1 123.4(3)
C18 N2 C15 119.1(3)
C18 N2 Ru2 114.9(3)
C15 N2 Ru2 124.9(3)
O1 C1 Ru1 176.3(4)
N1 C15 N2 116.5(4)
N1 C15 C14 121.5(4)
N2 C15 C14 121.9(4)
O2 C2 Ru1 174.5(4)
C41 O6 C45 116.7(4)
N2 C18 C17 121.3(4)
N2 C18 C19 116.1(4)
C17 C18 C19 122.5(4)
C21 C20 C19 119.4(4)
C16 C17 C18 119.8(4)
C23 C22 C21 120.5(4)
C33 C34 C36 124.4(4)
C33 C34 C35 117.8(4)
C36 C34 C35 117.8(4)
N4 C38 C37 122.7(4)
N4 C38 C39 116.3(4)
C37 C38 C39 121.0(4)
C42 C43 C44 120.7(4)
C41 C40 C39 119.6(4)
C16 C14 C15 118.0(4)
C16 C14 C13 123.6(4)
C15 C14 C13 118.4(4)
C23 C24 C19 117.5(4)
C23 C24 Ru2 128.0(3)
C19 C24 Ru2 114.5(3)
C32 C33 C34 120.0(4)
N3 C35 N4 116.9(4)
N3 C35 C34 121.2(4)
N4 C35 C34 121.9(4)
C43 C42 C41 120.1(4)
N1 C11 C12 124.0(4)
O5 C23 C22 123.1(4)
O5 C23 C24 115.5(4)
C22 C23 C24 121.3(4)
C37 C36 C34 119.4(4)
C43 C44 C39 118.9(4)
C43 C44 Ru1 119.2(3)
C39 C44 Ru1 86.4(3)
C40 C39 C44 120.9(4)
C40 C39 C38 118.6(4)
C44 C39 C38 120.4(4)
C12 C13 C14 119.3(4)
N3 C31 C32 124.2(4)
C33 C32 C31 118.4(4)
C13 C12 C11 118.5(4)
F4A B1A F1A 111.1(5)
F4A B1A F2A 109.3(5)
F1A B1A F2A 109.7(5)
F4A B1A F3A 110.1(5)
F1A B1A F3A 109.3(5)
F2A B1A F3A 107.3(5)

loop_
_geom_bond_atom_site_label_1
_geom_bond_atom_site_label_2
_geom_bond_distance
Ru2 C4 1.856(4)
Ru2 C3 1.856(4)
Ru2 C24 2.088(4)
Ru2 N2 2.154(3)
Ru2 N3 2.181(3)
Ru2 Ru1 2.6927(5)
Ru1 C1 1.849(5)
Ru1 C2 1.873(5)
Ru1 N1 2.153(3)
Ru1 N4 2.185(3)
Ru1 H44 2.5858
Ru1 C44 2.833(4)
O2 C2 1.141(5)
N1 C11 1.336(5)
N1 C15 1.363(5)
O3 C3 1.137(5)
C41 O6 1.359(5)
C41 C40 1.389(6)
C41 C42 1.402(6)
O5 C23 1.364(5)
O5 C25 1.435(5)
C4 O4 1.149(5)
C37 C36 1.357(6)
C37 C38 1.422(6)
N3 C31 1.338(5)
N3 C35 1.360(5)
C19 C20 1.408(6)
C19 C24 1.415(6)
C19 C18 1.468(6)
C16 C17 1.368(6)
C16 C14 1.411(6)
C21 C20 1.384(6)
C21 C22 1.391(6)
N4 C38 1.330(5)
N4 C35 1.368(5)
N2 C18 1.344(5)
N2 C15 1.372(5)
C1 O1 1.145(5)
C15 C14 1.413(6)
O6 C45 1.435(6)
C18 C17 1.424(6)
C22 C23 1.387(6)
C34 C33 1.408(6)
C34 C36 1.410(6)
C34 C35 1.429(6)
C38 C39 1.477(6)
C43 C42 1.385(6)
C43 C44 1.387(6)
C40 C39 1.389(6)
C14 C13 1.414(6)
C24 C23 1.398(6)
C33 C32 1.358(7)
C11 C12 1.402(6)
C44 C39 1.400(6)
C13 C12 1.364(6)
C31 C32 1.397(6)
F2A B1A 1.401(7)
F1A B1A 1.386(7)
F4A B1A 1.371(8)
F3A B1A 1.406(7)

loop_
_geom_torsion_atom_site_label_1
_geom_torsion_atom_site_label_2
_geom_torsion_atom_site_label_3
_geom_torsion_atom_site_label_4
_geom_torsion
N2 C18 C19 C24 6.4(6)
N4 C38 C39 C44 56.6(6)
N1 Ru1 Ru2 N2 18.98(13)
N4 Ru1 Ru2 N2 -70.90(13)
